data_7244231
loop_
_publ_author_name
'Yamashita, Yutaro'
'Tashiro, Shohei'
'Shionoya, Mitsuhiko'

_publ_section_title
;
 Orientational isomerisation of guest molecules in equilibrium in a
 tubular host crystal formed via halogen and hydrogen bonding
;
_journal_name_full CrystEngComm
_journal_paper_doi 10.1039/D1CE01654G
_journal_year 2022
_chemical_formula_moiety 'Br, C7 H8 Br2 N, C0.5 H Cl'
_chemical_formula_sum 'C7.5 H9 Br3 Cl N'
_chemical_formula_weight 388.34
_space_group_crystal_system orthorhombic
_space_group_IT_number 56
_space_group_name_Hall '-P 2ab 2ac'
_space_group_name_H-M_alt 'P c c n'
_atom_sites_solution_hydrogens geom
_audit_creation_date 2021-11-25
_audit_creation_method
;
Olex2 1.2
(compiled May 18 2018 14:05:52 for OlexSys, GUI svn.r5506)
;
_audit_update_record
;
2021-11-26 deposited with the CCDC.	2022-01-18 downloaded from the CCDC.
;
_cell_angle_alpha 90
_cell_angle_beta 90
_cell_angle_gamma 90
_cell_formula_units_Z 8
_cell_length_a 23.3051(2)
_cell_length_b 11.43370(10)
_cell_length_c 8.89090(10)
_cell_measurement_reflns_used 4727
_cell_measurement_temperature 223
_cell_measurement_theta_max 71.6920
_cell_measurement_theta_min 3.7660
_cell_volume 2369.10(4)
_computing_cell_refinement 'CrysAlisPro 1.171.39.46e (Rigaku OD, 2018)'
_computing_data_collection 'CrysAlisPro 1.171.39.46e (Rigaku OD, 2018)'
_computing_data_reduction 'CrysAlisPro 1.171.39.46e (Rigaku OD, 2018)'
_computing_molecular_graphics 'Olex2 (Dolomanov et al., 2009)'
_computing_publication_material 'Olex2 (Dolomanov et al., 2009)'
_computing_structure_refinement 'ShelXL (Sheldrick, 2015)'
_diffrn_ambient_temperature 223
_diffrn_detector 'CCD plate'
_diffrn_measured_fraction_theta_full 0.999
_diffrn_measured_fraction_theta_max 0.979
_diffrn_measurement_details
;
List of Runs (angles in degrees, time in seconds):

  # Type    Start    End  Width  t~exp~   \w     \q     \k     \f   Frames
#--------------------------------------------------------------------------
  1  \w      9.00  58.00   0.50    0.50    --    0.00  38.00-120.00   98
  2  \w    -28.00  79.00   0.50    0.50    --    0.00  57.00-180.00  214
  3  \w    137.00 185.00   0.50    0.50    --   95.70  45.00 -60.00   96
  4  \w     49.00 119.00   0.50    0.50    --   95.70 -82.00-180.00  140
  5  \w    137.00 174.00   0.50    0.50    --   95.70  45.00 -30.00   74
  6  \w     88.00 185.00   0.50    0.50    --   95.70  45.00 -90.00  194
  7  \w     70.00 125.00   0.50    0.50    --   95.70 -77.00   0.00  110
  8  \w     30.00  62.00   0.50    0.50    --   95.70 -77.00   0.00   64
;
_diffrn_measurement_device 'four-circle diffractometer'
_diffrn_measurement_device_type 'XtaLAB AFC12 (RINC): Kappa single'
_diffrn_measurement_method '\w scans'
_diffrn_orient_matrix_type 'CrysAlisPro convention (1999,Acta A55,543-557)'
_diffrn_orient_matrix_UB_11 0.0650999000
_diffrn_orient_matrix_UB_12 0.0217956000
_diffrn_orient_matrix_UB_13 0.0111741000
_diffrn_orient_matrix_UB_21 0.0102813000
_diffrn_orient_matrix_UB_22 -0.1324705000
_diffrn_orient_matrix_UB_23 0.0159285000
_diffrn_orient_matrix_UB_31 0.0051773000
_diffrn_orient_matrix_UB_32 -0.0107966000
_diffrn_orient_matrix_UB_33 -0.1722326000
_diffrn_radiation_monochromator mirror
_diffrn_radiation_probe x-ray
_diffrn_radiation_type CuK\a
_diffrn_radiation_wavelength 1.54184
_diffrn_reflns_av_R_equivalents 0.0367
_diffrn_reflns_av_unetI/netI 0.0315
_diffrn_reflns_Laue_measured_fraction_full 0.999
_diffrn_reflns_Laue_measured_fraction_max 0.979
_diffrn_reflns_limit_h_max 27
_diffrn_reflns_limit_h_min -28
_diffrn_reflns_limit_k_max 9
_diffrn_reflns_limit_k_min -14
_diffrn_reflns_limit_l_max 8
_diffrn_reflns_limit_l_min -10
_diffrn_reflns_number 6733
_diffrn_reflns_point_group_measured_fraction_full 0.999
_diffrn_reflns_point_group_measured_fraction_max 0.979
_diffrn_reflns_theta_full 67.684
_diffrn_reflns_theta_max 72.212
_diffrn_reflns_theta_min 3.793
_diffrn_source 'Rotating-anode X-ray tube (dual wavelength)'
_diffrn_source_type 'Rigaku (Cu) X-ray DW Source'
_exptl_absorpt_coefficient_mu 14.349
_exptl_absorpt_correction_T_max 1.00000
_exptl_absorpt_correction_T_min 0.31183
_exptl_absorpt_correction_type multi-scan
_exptl_absorpt_process_details
;
CrysAlisPro 1.171.39.46e (Rigaku Oxford Diffraction, 2018)
Empirical absorption correction using spherical harmonics,
 implemented in SCALE3 ABSPACK scaling algorithm.
;
_exptl_crystal_colour colourless
_exptl_crystal_colour_primary colourless
_exptl_crystal_density_diffrn 2.178
_exptl_crystal_description plate
_exptl_crystal_F_000 1464
_exptl_crystal_size_max 0.2
_exptl_crystal_size_mid 0.1
_exptl_crystal_size_min 0.03
_refine_diff_density_max 1.348
_refine_diff_density_min -1.400
_refine_diff_density_rms 0.150
_refine_ls_extinction_method none
_refine_ls_goodness_of_fit_ref 1.072
_refine_ls_hydrogen_treatment constr
_refine_ls_matrix_type full
_refine_ls_number_parameters 114
_refine_ls_number_reflns 2284
_refine_ls_number_restraints 0
_refine_ls_restrained_S_all 1.072
_refine_ls_R_factor_all 0.0446
_refine_ls_R_factor_gt 0.0424
_refine_ls_shift/su_max 0.001
_refine_ls_shift/su_mean 0.000
_refine_ls_structure_factor_coef Fsqd
_refine_ls_weighting_details 'w=1/[\s^2^(Fo^2^)+(0.0639P)^2^+8.6131P] where P=(Fo^2^+2Fc^2^)/3'
_refine_ls_weighting_scheme calc
_refine_ls_wR_factor_gt 0.1174
_refine_ls_wR_factor_ref 0.1192
_reflns_Friedel_coverage 0.000
_reflns_number_gt 2117
_reflns_number_total 2284
_reflns_threshold_expression 'I > 2\s(I)'
_cod_data_source_file d1ce01654g2.cif
_cod_data_source_block DCM_223K
_cod_original_formula_sum 'C7.50 H9 Br3 Cl N'
_cod_database_code 7244231
_shelx_shelxl_version_number 2017/1
_chemical_oxdiff_formula CHNBrCl
_shelx_space_group_comment
;
The symmetry employed for this shelxl refinement is uniquely defined
by the following loop, which should always be used as a source of
symmetry information in preference to the above space-group names.
They are only intended as comments.
;
_shelx_estimated_absorpt_t_max 0.673
_shelx_estimated_absorpt_t_min 0.161
_reflns_odcompleteness_completeness 99.88
_reflns_odcompleteness_iscentric 1
_reflns_odcompleteness_theta 66.97
_olex2_refinement_description
;
1. Fixed Uiso
 At 1.2 times of:
  All C(H) groups, All C(H,H) groups, All N(H) groups
2. Others
 Fixed Sof: H1GA(0.5) H1GB(0.5)
3.a Secondary CH2 refined with riding coordinates:
 C1(H1A,H1B), C7(H7A,H7B), C1G(H1GA,H1GB)
3.b Aromatic/amide H refined with riding coordinates:
 N1(H1), C3(H3), C6(H6), C4(H4)
;
_olex2_submission_special_instructions 'No special instructions were received'
_oxdiff_exptl_absorpt_empirical_details
;
Empirical correction (ABSPACK) includes:
- Absorption correction using spherical harmonics
- Frame scaling
;
_oxdiff_exptl_absorpt_empirical_full_max 2.359
_oxdiff_exptl_absorpt_empirical_full_min 0.642

loop_
_space_group_symop_operation_xyz
'x, y, z'
'-x+1/2, -y+1/2, z'
'-x, y+1/2, -z+1/2'
'x+1/2, -y, -z+1/2'
'-x, -y, -z'
'x-1/2, y-1/2, -z'
'x, -y-1/2, z-1/2'
'-x-1/2, y, z-1/2'

loop_
_atom_site_label
_atom_site_type_symbol
_atom_site_fract_x
_atom_site_fract_y
_atom_site_fract_z
_atom_site_U_iso_or_equiv
_atom_site_adp_type
_atom_site_occupancy
_atom_site_site_symmetry_order
_atom_site_calc_flag
_atom_site_refinement_flags_posn
_atom_site_refinement_flags_adp
_atom_site_refinement_flags_occupancy
_atom_site_disorder_assembly
_atom_site_disorder_group
Br3 Br 0.40870(2) 0.63091(5) 1.13725(5) 0.03420(18) Uani 1 1 d . . . . .
Br1 Br 0.44667(2) 0.17204(4) 0.60556(6) 0.03777(19) Uani 1 1 d . . . . .
Br2 Br 0.23902(2) 0.57670(7) 0.53904(8) 0.0561(2) Uani 1 1 d . . . . .
Cl1G Cl 0.31138(11) 0.2233(3) 0.3345(4) 0.1142(10) Uani 1 1 d . . . . .
N1 N 0.40941(18) 0.5448(4) 0.7965(5) 0.0344(9) Uani 1 1 d . . . . .
H1 H 0.412882 0.569933 0.888452 0.041 Uiso 1 1 calc R . . . .
C2 C 0.44094(19) 0.4197(4) 0.6025(5) 0.0281(9) Uani 1 1 d . . . . .
C3 C 0.4464(2) 0.4628(4) 0.7470(5) 0.0308(10) Uani 1 1 d . . . . .
H3 H 0.475708 0.435168 0.810331 0.037 Uiso 1 1 calc R . . . .
C6 C 0.3977(2) 0.4645(4) 0.5115(5) 0.0300(9) Uani 1 1 d . . . . .
H6 H 0.393255 0.435803 0.413056 0.036 Uiso 1 1 calc R . . . .
C5 C 0.3609(2) 0.5511(4) 0.5638(5) 0.0311(10) Uani 1 1 d . . . . .
C1 C 0.4800(2) 0.3238(4) 0.5501(6) 0.0327(10) Uani 1 1 d . . . . .
H1A H 0.517811 0.332536 0.596764 0.039 Uiso 1 1 calc R . . . .
H1B H 0.484706 0.328207 0.440693 0.039 Uiso 1 1 calc R . . . .
C4 C 0.3680(2) 0.5890(4) 0.7117(6) 0.0334(10) Uani 1 1 d . . . . .
H4 H 0.343297 0.646162 0.751410 0.040 Uiso 1 1 calc R . . . .
C7 C 0.3164(2) 0.6064(6) 0.4669(7) 0.0482(14) Uani 1 1 d . . . . .
H7A H 0.320060 0.576089 0.364228 0.058 Uiso 1 1 calc R . . . .
H7B H 0.322931 0.690988 0.463514 0.058 Uiso 1 1 calc R . . . .
C1G C 0.250000 0.250000 0.2296(18) 0.150(8) Uani 1 2 d S T P . .
H1GA H 0.257089 0.317606 0.164488 0.180 Uiso 0.5 1 calc R . . . .
H1GB H 0.242911 0.182393 0.164490 0.180 Uiso 0.5 1 calc R . . . .

loop_
_atom_site_aniso_label
_atom_site_aniso_U_11
_atom_site_aniso_U_22
_atom_site_aniso_U_33
_atom_site_aniso_U_23
_atom_site_aniso_U_13
_atom_site_aniso_U_12
Br3 0.0332(3) 0.0411(3) 0.0283(3) -0.0066(2) 0.00063(19) 0.0047(2)
Br1 0.0470(3) 0.0292(3) 0.0371(3) -0.0009(2) 0.0058(2) 0.0032(2)
Br2 0.0356(4) 0.0771(5) 0.0555(4) 0.0169(3) -0.0015(3) 0.0000(3)
Cl1G 0.0709(13) 0.126(2) 0.145(2) -0.022(2) 0.0223(15) -0.0098(14)
N1 0.043(2) 0.034(2) 0.026(2) -0.0078(17) 0.0036(17) -0.0042(17)
C2 0.030(2) 0.027(2) 0.027(2) 0.0014(17) 0.0042(18) -0.0011(18)
C3 0.032(2) 0.033(2) 0.027(2) 0.0013(19) -0.0028(18) -0.0005(19)
C6 0.035(2) 0.033(2) 0.022(2) 0.0006(18) 0.0014(18) -0.0016(19)
C5 0.031(2) 0.033(2) 0.029(2) 0.0069(19) 0.0053(19) 0.0029(19)
C1 0.033(2) 0.031(2) 0.035(2) -0.0003(19) 0.003(2) 0.0034(19)
C4 0.036(2) 0.026(2) 0.039(3) 0.0008(19) 0.012(2) 0.0016(18)
C7 0.038(3) 0.063(4) 0.043(3) 0.022(3) 0.007(2) 0.013(3)
C1G 0.25(3) 0.139(16) 0.060(8) 0.000 0.000 0.017(18)

loop_
_atom_type_symbol
_atom_type_description
_atom_type_scat_dispersion_real
_atom_type_scat_dispersion_imag
_atom_type_scat_source
C C 0.0181 0.0091 'International Tables Vol C Tables 4.2.6.8 and 6.1.1.4'
H H 0.0000 0.0000 'International Tables Vol C Tables 4.2.6.8 and 6.1.1.4'
Br Br -0.6763 1.2805 'International Tables Vol C Tables 4.2.6.8 and 6.1.1.4'
Cl Cl 0.3639 0.7018 'International Tables Vol C Tables 4.2.6.8 and 6.1.1.4'
N N 0.0311 0.0180 'International Tables Vol C Tables 4.2.6.8 and 6.1.1.4'

loop_
_geom_angle_atom_site_label_1
_geom_angle_atom_site_label_2
_geom_angle_atom_site_label_3
_geom_angle
_geom_angle_site_symmetry_1
_geom_angle_site_symmetry_3
_geom_angle_publ_flag
C3 N1 H1 118.5 . . ?
C4 N1 H1 118.5 . . ?
C4 N1 C3 123.0(4) . . ?
C3 C2 C6 118.4(4) . . ?
C3 C2 C1 119.7(4) . . ?
C6 C2 C1 121.9(4) . . ?
N1 C3 C2 119.6(4) . . ?
N1 C3 H3 120.2 . . ?
C2 C3 H3 120.2 . . ?
C2 C6 H6 119.5 . . ?
C5 C6 C2 120.9(4) . . ?
C5 C6 H6 119.5 . . ?
C6 C5 C4 117.7(4) . . ?
C6 C5 C7 122.5(5) . . ?
C4 C5 C7 119.7(5) . . ?
Br1 C1 H1A 109.8 . . ?
Br1 C1 H1B 109.8 . . ?
C2 C1 Br1 109.2(3) . . ?
C2 C1 H1A 109.8 . . ?
C2 C1 H1B 109.8 . . ?
H1A C1 H1B 108.3 . . ?
N1 C4 C5 120.3(4) . . ?
N1 C4 H4 119.8 . . ?
C5 C4 H4 119.8 . . ?
Br2 C7 H7A 109.1 . . ?
Br2 C7 H7B 109.1 . . ?
C5 C7 Br2 112.4(4) . . ?
C5 C7 H7A 109.1 . . ?
C5 C7 H7B 109.1 . . ?
H7A C7 H7B 107.9 . . ?
Cl1G C1G Cl1G 115.0(9) 2 . ?
Cl1G C1G H1GA 108.5 2 . ?
Cl1G C1G H1GA 108.5 . . ?
Cl1G C1G H1GB 108.5 2 . ?
Cl1G C1G H1GB 108.5 . . ?
H1GA C1G H1GB 107.5 . . ?

loop_
_geom_bond_atom_site_label_1
_geom_bond_atom_site_label_2
_geom_bond_distance
_geom_bond_site_symmetry_2
_geom_bond_publ_flag
Br1 C1 1.964(5) . ?
Br2 C7 1.943(6) . ?
Cl1G C1G 1.735(9) . ?
N1 H1 0.8700 . ?
N1 C3 1.348(6) . ?
N1 C4 1.324(7) . ?
C2 C3 1.382(7) . ?
C2 C6 1.391(7) . ?
C2 C1 1.499(6) . ?
C3 H3 0.9400 . ?
C6 H6 0.9400 . ?
C6 C5 1.390(7) . ?
C5 C4 1.394(7) . ?
C5 C7 1.491(7) . ?
C1 H1A 0.9800 . ?
C1 H1B 0.9800 . ?
C4 H4 0.9400 . ?
C7 H7A 0.9800 . ?
C7 H7B 0.9800 . ?
C1G H1GA 0.9800 . ?
C1G H1GB 0.9800 . ?

loop_
_geom_torsion_atom_site_label_1
_geom_torsion_atom_site_label_2
_geom_torsion_atom_site_label_3
_geom_torsion_atom_site_label_4
_geom_torsion
_geom_torsion_site_symmetry_1
_geom_torsion_site_symmetry_2
_geom_torsion_site_symmetry_3
_geom_torsion_site_symmetry_4
_geom_torsion_publ_flag
C2 C6 C5 C4 -1.6(7) . . . . ?
C2 C6 C5 C7 176.3(5) . . . . ?
C3 N1 C4 C5 0.1(7) . . . . ?
C3 C2 C6 C5 0.3(7) . . . . ?
C3 C2 C1 Br1 86.9(5) . . . . ?
C6 C2 C3 N1 1.2(7) . . . . ?
C6 C2 C1 Br1 -90.9(5) . . . . ?
C6 C5 C4 N1 1.5(7) . . . . ?
C6 C5 C7 Br2 116.9(5) . . . . ?
C1 C2 C3 N1 -176.7(4) . . . . ?
C1 C2 C6 C5 178.2(4) . . . . ?
C4 N1 C3 C2 -1.5(7) . . . . ?
C4 C5 C7 Br2 -65.2(6) . . . . ?
C7 C5 C4 N1 -176.5(5) . . . . ?
